data_7213464
loop_
_publ_author_name
'Bobo\<s\'ikov\'a, M\'aria'
'Clegg, William'
'Coles, Simon J.'
'Dand\'arov\'a, Miloslava'
'Hursthouse, Michael B.'
'Kiss, Tibor'
'Kruto\<s\'ikov\'a, Al\<zbeta'
'Liptaj, Tibor'
'Pr\'onayov\'a, Nad&#x2019;a'
'Ramsden, Christopher A.'

_publ_section_title
;
 The oxidative rearrangement of furan-2-carboximidamides: preparation and
 properties of 2-acylaminofurans
;
_journal_issue 7
_journal_name_full 'Journal of the Chemical Society, Perkin Transactions 1'
_journal_page_first 680
_journal_paper_doi 10.1039/b010010m
_journal_year 2001
_chemical_formula_sum 'C25 H17 N3 O2'
_chemical_formula_weight 391.42
_chemical_name_systematic
; 
? 
;
_space_group_IT_number 14
_symmetry_cell_setting monoclinic
_symmetry_space_group_name_Hall '-P 2yn'
_symmetry_space_group_name_H-M 'P 1 21/n 1'
_atom_sites_solution_hydrogens geom
_atom_sites_solution_primary direct
_atom_sites_solution_secondary difmap
_audit_creation_method SHELXL-97
_cell_angle_alpha 90.00
_cell_angle_beta 92.30(3)
_cell_angle_gamma 90.00
_cell_formula_units_Z 4
_cell_length_a 15.508(2)
_cell_length_b 3.832(4)
_cell_length_c 30.909(2)
_cell_measurement_reflns_used 12000
_cell_measurement_temperature 150(2)
_cell_measurement_theta_max 29.41
_cell_measurement_theta_min 2.25
_cell_volume 1835.3(19)
_computing_cell_refinement SMART
_computing_data_collection SMART
_computing_data_reduction SAINT
_computing_molecular_graphics CAMERON
_computing_structure_refinement 'SHELXL-97 (Sheldrick, 1997)'
_computing_structure_solution 'SHELXS-97 (Sheldrick, 1990)'
_diffrn_ambient_temperature 150(2)
_diffrn_measured_fraction_theta_full 0.914
_diffrn_measured_fraction_theta_max 0.914
_diffrn_measurement_device_type 'Bruker SMART CCD'
_diffrn_measurement_method 'phi scans'
_diffrn_radiation_monochromator graphite
_diffrn_radiation_source synchrotron
_diffrn_radiation_type synchrotron
_diffrn_radiation_wavelength 0.68750
_diffrn_reflns_av_R_equivalents 0.0446
_diffrn_reflns_av_sigmaI/netI 0.0569
_diffrn_reflns_limit_h_max 18
_diffrn_reflns_limit_h_min -21
_diffrn_reflns_limit_k_max 3
_diffrn_reflns_limit_k_min -5
_diffrn_reflns_limit_l_max 42
_diffrn_reflns_limit_l_min -43
_diffrn_reflns_number 12000
_diffrn_reflns_theta_full 29.41
_diffrn_reflns_theta_max 29.41
_diffrn_reflns_theta_min 2.25
_exptl_absorpt_coefficient_mu 0.092
_exptl_absorpt_correction_T_max 0.9982
_exptl_absorpt_correction_T_min 0.9729
_exptl_absorpt_correction_type multi-scan
_exptl_crystal_colour yellow
_exptl_crystal_density_diffrn 1.417
_exptl_crystal_density_method 'not measured'
_exptl_crystal_description needle
_exptl_crystal_F_000 816
_exptl_crystal_size_max 0.30
_exptl_crystal_size_mid 0.02
_exptl_crystal_size_min 0.02
_refine_diff_density_max 0.395
_refine_diff_density_min -0.267
_refine_diff_density_rms 0.064
_refine_ls_extinction_method none
_refine_ls_goodness_of_fit_ref 0.981
_refine_ls_hydrogen_treatment mixed
_refine_ls_matrix_type full
_refine_ls_number_parameters 272
_refine_ls_number_reflns 5143
_refine_ls_number_restraints 0
_refine_ls_restrained_S_all 0.981
_refine_ls_R_factor_all 0.0624
_refine_ls_R_factor_gt 0.0507
_refine_ls_shift/su_max 0.027
_refine_ls_shift/su_mean 0.000
_refine_ls_structure_factor_coef Fsqd
_refine_ls_weighting_details 'calc w=1/[\s^2^(Fo^2^)+(0.0899P)^2^+0.0000P] where P=(Fo^2^+2Fc^2^)/3'
_refine_ls_weighting_scheme calc
_refine_ls_wR_factor_gt 0.1316
_refine_ls_wR_factor_ref 0.1371
_reflns_number_gt 4019
_reflns_number_total 5143
_reflns_threshold_expression >2sigma(I)
_cod_data_source_file b010010msup1.cif
_cod_data_source_block s92_15b
_cod_depositor_comments
;
The following automatic conversions were performed:

'_symmetry_cell_setting' value 'Monoclinic' changed to 'monoclinic'
according to /home/saulius/struct/CIF-dictionaries/cif_core.dic
dictionary named 'cif_core.dic' version 2.4.2 from 2011-04-26.

Automatic conversion script
Id: cif_fix_values 1891 2012-01-12 08:04:46Z andrius 

The following automatic conversions were performed:

'_exptl_absorpt_correction_type' value 'multi-scans' was replaced
with the value 'multi-scan' as specified in the replacement file
'src/cod-tools/trunk/data/replacement-values/replacement_values.lst'.

Automatic conversion script
Id: cif_fix_values 5376 2017-05-30 11:51:03Z andrius 
;
_cod_original_sg_symbol_H-M P2(1)/n
_cod_database_code 7213464

loop_
_symmetry_equiv_pos_as_xyz
'x, y, z'
'-x+1/2, y+1/2, -z+1/2'
'-x, -y, -z'
'x-1/2, -y-1/2, z-1/2'

loop_
_atom_site_label
_atom_site_type_symbol
_atom_site_fract_x
_atom_site_fract_y
_atom_site_fract_z
_atom_site_U_iso_or_equiv
_atom_site_adp_type
_atom_site_occupancy
_atom_site_symmetry_multiplicity
_atom_site_calc_flag
_atom_site_refinement_flags
O1 O 0.67740(5) -0.1155(3) 0.06819(3) 0.0226(2) Uani 1 1 d .
O2 O 0.52251(5) 0.0677(2) 0.20913(3) 0.02024(19) Uani 1 1 d .
N1 N 0.43969(6) -0.3098(3) 0.10938(3) 0.0178(2) Uani 1 1 d .
N2 N 0.40176(6) -0.5156(3) 0.04036(3) 0.0209(2) Uani 1 1 d .
H2 H 0.4200 -0.5723 0.0147 0.025 Uiso 1 1 calc R
N3 N 0.54099(6) -0.3293(3) 0.05223(3) 0.0199(2) Uani 1 1 d .
C1 C 0.80479(8) 0.1288(4) 0.10551(4) 0.0258(3) Uani 1 1 d .
H1 H 0.8390 0.1084 0.0808 0.031 Uiso 1 1 calc R
C2 C 0.83803(8) 0.2629(4) 0.14453(4) 0.0277(3) Uani 1 1 d .
H2A H 0.8966 0.3362 0.1469 0.033 Uiso 1 1 calc R
C3 C 0.78643(8) 0.2910(4) 0.18021(4) 0.0269(3) Uani 1 1 d .
H3 H 0.8107 0.3831 0.2065 0.032 Uiso 1 1 calc R
C4 C 0.70051(8) 0.1884(4) 0.17845(4) 0.0240(3) Uani 1 1 d .
H4 H 0.6663 0.2111 0.2031 0.029 Uiso 1 1 calc R
C5 C 0.66527(7) 0.0509(3) 0.13968(4) 0.0186(2) Uani 1 1 d .
C6 C 0.71953(7) 0.0271(3) 0.10458(4) 0.0206(2) Uani 1 1 d .
C7 C 0.59553(7) -0.1862(3) 0.08026(4) 0.0182(2) Uani 1 1 d .
C8 C 0.58270(7) -0.0893(3) 0.12352(3) 0.0171(2) Uani 1 1 d .
C9 C 0.49922(7) -0.1636(3) 0.13663(3) 0.0168(2) Uani 1 1 d .
C10 C 0.46162(7) -0.3812(3) 0.06879(3) 0.0175(2) Uani 1 1 d .
C11 C 0.31318(7) -0.5754(3) 0.04723(3) 0.0174(2) Uani 1 1 d .
C12 C 0.25420(7) -0.4919(3) 0.01383(4) 0.0208(2) Uani 1 1 d .
H12 H 0.2736 -0.3857 -0.0118 0.025 Uiso 1 1 calc R
C13 C 0.16702(8) -0.5629(4) 0.01773(4) 0.0237(3) Uani 1 1 d .
H13 H 0.1275 -0.5071 -0.0055 0.028 Uiso 1 1 calc R
C14 C 0.13673(7) -0.7139(3) 0.05501(4) 0.0220(3) Uani 1 1 d .
C15 C 0.19655(8) -0.7936(3) 0.08832(4) 0.0209(2) Uani 1 1 d .
H15 H 0.1769 -0.8956 0.1142 0.025 Uiso 1 1 calc R
C16 C 0.28392(8) -0.7283(3) 0.08486(4) 0.0198(2) Uani 1 1 d .
H16 H 0.3235 -0.7873 0.1079 0.024 Uiso 1 1 calc R
C17 C 0.04213(8) -0.7947(4) 0.05942(5) 0.0328(3) Uani 1 1 d .
H17A H 0.0351 -1.0438 0.0655 0.049 Uiso 1 1 calc R
H17B H 0.0103 -0.7353 0.0324 0.049 Uiso 1 1 calc R
H17C H 0.0197 -0.6574 0.0832 0.049 Uiso 1 1 calc R
C18 C 0.46693(7) -0.0928(3) 0.17934(3) 0.0175(2) Uani 1 1 d .
C19 C 0.38903(7) -0.1616(3) 0.19618(3) 0.0190(2) Uani 1 1 d .
H19 H 0.3408 -0.2704 0.1818 0.023 Uiso 1 1 calc R
C20 C 0.39426(7) -0.0367(3) 0.24003(3) 0.0183(2) Uani 1 1 d .
C21 C 0.47706(7) 0.1014(3) 0.24620(3) 0.0189(2) Uani 1 1 d .
C22 C 0.50863(8) 0.2510(3) 0.28432(4) 0.0236(3) Uani 1 1 d .
H22 H 0.5653 0.3447 0.2872 0.028 Uiso 1 1 calc R
C23 C 0.45245(9) 0.2560(4) 0.31815(4) 0.0261(3) Uani 1 1 d .
H23 H 0.4710 0.3556 0.3451 0.031 Uiso 1 1 calc R
C24 C 0.36886(9) 0.1173(3) 0.31341(4) 0.0257(3) Uani 1 1 d .
H24 H 0.3321 0.1242 0.3373 0.031 Uiso 1 1 calc R
C25 C 0.33879(8) -0.0291(3) 0.27490(4) 0.0223(2) Uani 1 1 d .
H25 H 0.2821 -0.1223 0.2720 0.027 Uiso 1 1 calc R

loop_
_atom_site_aniso_label
_atom_site_aniso_U_11
_atom_site_aniso_U_22
_atom_site_aniso_U_33
_atom_site_aniso_U_23
_atom_site_aniso_U_13
_atom_site_aniso_U_12
O1 0.0195(4) 0.0305(5) 0.0179(4) -0.0015(3) 0.0044(3) -0.0031(3)
O2 0.0211(4) 0.0257(5) 0.0140(4) -0.0056(3) 0.0018(3) -0.0001(3)
N1 0.0206(4) 0.0203(5) 0.0127(4) -0.0018(4) 0.0020(3) 0.0013(4)
N2 0.0202(5) 0.0310(6) 0.0117(4) -0.0056(4) 0.0037(3) -0.0029(4)
N3 0.0208(5) 0.0249(6) 0.0143(4) -0.0016(4) 0.0038(3) -0.0007(4)
C1 0.0217(6) 0.0277(7) 0.0281(6) 0.0027(5) 0.0025(4) -0.0025(5)
C2 0.0220(6) 0.0257(7) 0.0353(7) 0.0026(5) -0.0019(5) -0.0040(5)
C3 0.0265(6) 0.0268(7) 0.0271(6) -0.0029(5) -0.0051(5) -0.0036(5)
C4 0.0258(6) 0.0246(7) 0.0215(6) -0.0030(5) -0.0011(4) -0.0016(5)
C5 0.0200(5) 0.0168(6) 0.0189(5) 0.0011(4) 0.0000(4) 0.0003(4)
C6 0.0221(5) 0.0195(6) 0.0202(5) 0.0006(4) 0.0002(4) -0.0005(4)
C7 0.0187(5) 0.0207(6) 0.0156(5) 0.0015(4) 0.0043(4) 0.0009(4)
C8 0.0211(5) 0.0170(6) 0.0131(5) -0.0009(4) 0.0012(4) 0.0007(4)
C9 0.0212(5) 0.0166(5) 0.0127(5) 0.0004(4) 0.0018(4) 0.0021(4)
C10 0.0206(5) 0.0185(6) 0.0135(5) -0.0007(4) 0.0031(4) 0.0010(4)
C11 0.0200(5) 0.0179(6) 0.0145(5) -0.0034(4) 0.0037(4) 0.0001(4)
C12 0.0241(5) 0.0247(6) 0.0139(5) 0.0019(4) 0.0030(4) -0.0001(5)
C13 0.0227(5) 0.0285(7) 0.0199(6) 0.0031(5) -0.0003(4) 0.0012(5)
C14 0.0218(5) 0.0212(6) 0.0233(6) -0.0001(5) 0.0049(4) 0.0001(4)
C15 0.0267(6) 0.0192(6) 0.0173(5) 0.0019(4) 0.0062(4) -0.0008(4)
C16 0.0239(5) 0.0207(6) 0.0148(5) 0.0002(4) 0.0016(4) 0.0007(4)
C17 0.0230(6) 0.0375(8) 0.0382(7) 0.0042(6) 0.0061(5) -0.0030(5)
C18 0.0214(5) 0.0183(6) 0.0128(5) -0.0021(4) 0.0005(4) 0.0005(4)
C19 0.0229(5) 0.0200(6) 0.0142(5) -0.0021(4) 0.0020(4) -0.0002(4)
C20 0.0248(5) 0.0165(5) 0.0137(5) -0.0001(4) 0.0016(4) 0.0024(4)
C21 0.0241(5) 0.0196(6) 0.0131(5) -0.0011(4) 0.0029(4) 0.0044(4)
C22 0.0272(6) 0.0247(7) 0.0188(5) -0.0048(5) -0.0024(4) 0.0038(5)
C23 0.0400(7) 0.0237(7) 0.0144(5) -0.0042(5) -0.0002(4) 0.0064(5)
C24 0.0403(7) 0.0215(6) 0.0159(5) -0.0007(5) 0.0085(5) 0.0055(5)
C25 0.0289(6) 0.0195(6) 0.0189(5) 0.0005(4) 0.0065(4) 0.0015(5)

loop_
_atom_type_symbol
_atom_type_description
_atom_type_scat_dispersion_real
_atom_type_scat_dispersion_imag
_atom_type_scat_source
C C 0.0033 0.0016 'International Tables Vol C Tables 4.2.6.8 and 6.1.1.4'
H H 0.0000 0.0000 'International Tables Vol C Tables 4.2.6.8 and 6.1.1.4'
N N 0.0061 0.0033 'International Tables Vol C Tables 4.2.6.8 and 6.1.1.4'
O O 0.0106 0.0060 'International Tables Vol C Tables 4.2.6.8 and 6.1.1.4'

loop_
_geom_angle_atom_site_label_1
_geom_angle_atom_site_label_2
_geom_angle_atom_site_label_3
_geom_angle
C7 O1 C6 105.62(9)
C21 O2 C18 105.69(9)
C10 N1 C9 118.46(10)
C10 N2 C11 127.44(9)
C7 N3 C10 112.44(9)
C6 C1 C2 116.41(12)
C1 C2 C3 120.70(12)
C4 C3 C2 121.88(12)
C3 C4 C5 118.78(12)
C4 C5 C6 117.45(11)
C4 C5 C8 137.66(11)
C6 C5 C8 104.89(10)
C1 C6 O1 123.22(11)
C1 C6 C5 124.79(11)
O1 C6 C5 112.00(10)
N3 C7 O1 119.13(10)
N3 C7 C8 128.84(10)
O1 C7 C8 112.03(10)
C9 C8 C7 112.82(10)
C9 C8 C5 141.69(10)
C7 C8 C5 105.46(10)
N1 C9 C8 121.47(10)
N1 C9 C18 113.11(10)
C8 C9 C18 125.42(10)
N1 C10 N2 119.44(10)
N1 C10 N3 125.93(11)
N2 C10 N3 114.63(10)
C12 C11 C16 119.35(10)
C12 C11 N2 117.70(10)
C16 C11 N2 122.87(10)
C11 C12 C13 120.31(11)
C14 C13 C12 121.11(11)
C13 C14 C15 117.89(11)
C13 C14 C17 121.51(12)
C15 C14 C17 120.60(11)
C16 C15 C14 121.87(11)
C15 C16 C11 119.46(11)
C19 C18 O2 111.80(10)
C19 C18 C9 130.83(11)
O2 C18 C9 117.37(10)
C18 C19 C20 106.21(10)
C21 C20 C25 118.39(10)
C21 C20 C19 105.79(10)
C25 C20 C19 135.81(11)
O2 C21 C22 124.98(11)
O2 C21 C20 110.50(10)
C22 C21 C20 124.51(11)
C21 C22 C23 115.88(12)
C22 C23 C24 121.42(12)
C25 C24 C23 121.52(11)
C24 C25 C20 118.28(11)

loop_
_geom_bond_atom_site_label_1
_geom_bond_atom_site_label_2
_geom_bond_distance
O1 C7 1.3648(13)
O1 C6 1.3895(14)
O2 C21 1.3751(13)
O2 C18 1.3804(14)
N1 C10 1.3413(14)
N1 C9 1.3465(15)
N2 C10 1.3541(15)
N2 C11 1.4170(14)
N3 C7 1.3066(15)
N3 C10 1.3664(14)
C1 C6 1.3777(16)
C1 C2 1.3911(19)
C2 C3 1.3925(19)
C3 C4 1.3882(17)
C4 C5 1.4000(16)
C5 C6 1.4024(16)
C5 C8 1.4581(16)
C7 C8 1.4097(15)
C8 C9 1.4012(15)
C9 C18 1.4561(15)
C11 C12 1.3890(16)
C11 C16 1.3945(16)
C12 C13 1.3890(16)
C13 C14 1.3880(17)
C14 C15 1.3919(17)
C14 C17 1.5109(16)
C15 C16 1.3861(16)
C18 C19 1.3602(15)
C19 C20 1.4366(15)
C20 C21 1.3949(17)
C20 C25 1.4062(15)
C21 C22 1.3822(16)
C22 C23 1.3878(18)
C23 C24 1.403(2)
C24 C25 1.3799(17)
